data_7106145
_publ_author_name 'Puja Prasad Imran Khan Pijus K. Sasmal Debasis Koley Paturu Kondaiah Akhil R. Chakravarty'
_publ_section_title
;
 Planar triazinium cations from VO2+-assisted ring cyclizations: a
 remarkably efficient thiazole species for nuclear staining, PDT and
 anaerobic photocleavage of DNA
;
_journal_name_full Chem.Commun.
_journal_page_first 3954
_journal_paper_doi 10.1039/c0cc05386d
_journal_volume 47
_journal_year 2011
_chemical_formula_moiety 'C15 H10 Cl N3 O4'
_chemical_formula_sum 'C15 H10 Cl N3 O4'
_chemical_formula_weight 331.71
_chemical_name_systematic
;
?
;
_space_group_IT_number 2
_symmetry_cell_setting triclinic
_symmetry_space_group_name_Hall '-P 1'
_symmetry_space_group_name_H-M 'P -1'
_atom_sites_solution_hydrogens geom
_atom_sites_solution_primary direct
_atom_sites_solution_secondary difmap
_audit_creation_method SHELXL-97
_cell_angle_alpha 77.16(3)
_cell_angle_beta 84.58(3)
_cell_angle_gamma 86.44(3)
_cell_formula_units_Z 2
_cell_length_a 6.449(13)
_cell_length_b 8.009(16)
_cell_length_c 14.00(3)
_cell_measurement_temperature 293(2)
_cell_measurement_theta_max 25.00
_cell_measurement_theta_min 1.50
_cell_volume 701(2)
_computing_cell_refinement 'Bruker Smart'
_computing_data_collection 'Bruker Smart'
_computing_data_reduction 'Bruker Saint'
_computing_molecular_graphics 'Ortep-3 for Windows (Farrugia, 1997)'
_computing_publication_material 'WinGX publication routines (Farrugia, 1999)'
_computing_structure_refinement 'SHELXL-97 (Sheldrick, 2008)'
_computing_structure_solution 'SHELXL-97 (Sheldrick, 2008)'
_diffrn_ambient_temperature 293(2)
_diffrn_detector_area_resol_mean 0.3
_diffrn_measured_fraction_theta_full 0.998
_diffrn_measured_fraction_theta_max 0.998
_diffrn_measurement_device_type 'Bruker Smart CCD Area Detector'
_diffrn_measurement_method 'omega scans'
_diffrn_radiation_monochromator graphite
_diffrn_radiation_source 'fine-focus sealed tube'
_diffrn_radiation_type MoK\a
_diffrn_radiation_wavelength 0.71073
_diffrn_reflns_av_R_equivalents 0.0204
_diffrn_reflns_av_sigmaI/netI 0.0214
_diffrn_reflns_limit_h_max 7
_diffrn_reflns_limit_h_min -7
_diffrn_reflns_limit_k_max 9
_diffrn_reflns_limit_k_min -9
_diffrn_reflns_limit_l_max 16
_diffrn_reflns_limit_l_min -16
_diffrn_reflns_number 6714
_diffrn_reflns_theta_full 25.00
_diffrn_reflns_theta_max 25.00
_diffrn_reflns_theta_min 1.50
_exptl_absorpt_coefficient_mu 0.298
_exptl_absorpt_correction_T_max 0.948
_exptl_absorpt_correction_T_min 0.928
_exptl_absorpt_correction_type empirical
_exptl_absorpt_process_details SADABS(Sheldrick,1997)
_exptl_crystal_colour greenish-yellow
_exptl_crystal_density_diffrn 1.571
_exptl_crystal_density_method 'not measured'
_exptl_crystal_description plate
_exptl_crystal_F_000 340
_exptl_crystal_size_max 0.25
_exptl_crystal_size_mid 0.21
_exptl_crystal_size_min 0.18
_refine_diff_density_max 0.731
_refine_diff_density_min -0.709
_refine_diff_density_rms 0.163
_refine_ls_extinction_coef 0.033(3)
_refine_ls_extinction_method SHELXL
_refine_ls_goodness_of_fit_ref 1.482
_refine_ls_hydrogen_treatment constr
_refine_ls_matrix_type full
_refine_ls_number_parameters 208
_refine_ls_number_reflns 2480
_refine_ls_number_restraints 0
_refine_ls_restrained_S_all 1.482
_refine_ls_R_factor_all 0.1047
_refine_ls_R_factor_gt 0.0976
_refine_ls_shift/su_max 0.014
_refine_ls_shift/su_mean 0.004
_refine_ls_structure_factor_coef Fsqd
_refine_ls_weighting_details 'calc w=1/[\s^2^(Fo^2^)+(0.2000P)^2^+0.0000P] where P=(Fo^2^+2Fc^2^)/3'
_refine_ls_weighting_scheme calc
_refine_ls_wR_factor_gt 0.3088
_refine_ls_wR_factor_ref 0.3247
_reflns_number_gt 2159
_reflns_number_total 2480
_reflns_threshold_expression >2\s(I)
_cod_data_source_file c0cc05386d.txt
_cod_data_source_block arc2
_cod_depositor_comments
;
The following automatic conversions were performed:

'_symmetry_cell_setting' value 'Triclinic' changed to 'triclinic'
according to the built-in table from CIF Core dictionary named
'cif_core.dic' version 2.4.1 from 2010-06-29.

Automatic conversion script
Id: cif_fix_values 1646 2011-03-28 12:23:43Z adriana 
;
_cod_original_sg_symbol_H-M P-1
_cod_database_code 7106145

loop_
_symmetry_equiv_pos_as_xyz
'x, y, z'
'-x, -y, -z'

loop_
_atom_site_label
_atom_site_type_symbol
_atom_site_fract_x
_atom_site_fract_y
_atom_site_fract_z
_atom_site_U_iso_or_equiv
_atom_site_adp_type
_atom_site_occupancy
_atom_site_symmetry_multiplicity
_atom_site_calc_flag
_atom_site_refinement_flags
_atom_site_disorder_assembly
_atom_site_disorder_group
Cl1 Cl 0.57847(15) 0.82393(12) 0.84314(7) 0.0602(5) Uani 1 1 d . . .
O1 O 0.7915(7) 0.8402(8) 0.8549(4) 0.132(2) Uani 1 1 d . . .
O2 O 0.5605(7) 0.8228(6) 0.7435(3) 0.1045(13) Uani 1 1 d . . .
O3 O 0.4568(10) 0.9602(7) 0.8655(4) 0.1340(19) Uani 1 1 d . . .
O4 O 0.5125(7) 0.6661(6) 0.9064(4) 0.1130(14) Uani 1 1 d . . .
N1 N 1.1890(6) 0.6995(6) 0.6378(4) 0.0832(13) Uani 1 1 d . . .
N2 N 1.2020(6) 0.7908(6) 0.5422(4) 0.0843(13) Uani 1 1 d . . .
N3 N 0.8708(6) 0.6957(5) 0.5105(3) 0.0654(10) Uani 1 1 d . . .
C1 C 0.7822(9) 0.2930(7) 0.8851(4) 0.0789(14) Uani 1 1 d . . .
H1 H 0.6606 0.2330 0.9031 0.095 Uiso 1 1 calc R . .
C2 C 0.9358(10) 0.2743(8) 0.9493(4) 0.0911(18) Uani 1 1 d . . .
H2 H 0.9203 0.2001 1.0107 0.109 Uiso 1 1 calc R . .
C3 C 1.1163(9) 0.3691(9) 0.9207(4) 0.0919(18) Uani 1 1 d . . .
H3 H 1.2208 0.3583 0.9634 0.110 Uiso 1 1 calc R . .
C4 C 1.1379(7) 0.4755(8) 0.8316(4) 0.0774(14) Uani 1 1 d . . .
H4 H 1.2569 0.5389 0.8140 0.093 Uiso 1 1 calc R . .
C5 C 0.9884(5) 0.4927(5) 0.7659(3) 0.0469(9) Uani 1 1 d . . .
C6 C 0.8111(7) 0.4025(6) 0.7931(3) 0.0611(11) Uani 1 1 d . . .
C7 C 0.6565(6) 0.4131(5) 0.7296(3) 0.0520(9) Uani 1 1 d . . .
H7 H 0.5361 0.3524 0.7505 0.062 Uiso 1 1 calc R . .
C8 C 0.6780(5) 0.5060(5) 0.6421(3) 0.0459(9) Uani 1 1 d . . .
H8 H 0.5733 0.5112 0.6000 0.055 Uiso 1 1 calc R . .
C9 C 0.8531(6) 0.5973(5) 0.6101(3) 0.0516(10) Uani 1 1 d . . .
C10 C 1.0136(6) 0.5986(5) 0.6711(3) 0.0556(10) Uani 1 1 d . . .
C11 C 1.0469(6) 0.7903(5) 0.4779(3) 0.0595(11) Uani 1 1 d . . .
C12 C 1.0669(8) 0.8865(6) 0.3783(4) 0.0722(13) Uani 1 1 d . . .
H12 H 1.1853 0.9487 0.3550 0.087 Uiso 1 1 calc R . .
C13 C 0.9136(9) 0.8875(6) 0.3175(4) 0.0755(14) Uani 1 1 d . . .
H13 H 0.9277 0.9516 0.2533 0.091 Uiso 1 1 calc R . .
C14 C 0.7348(8) 0.7932(6) 0.3505(3) 0.0713(13) Uani 1 1 d . . .
H14 H 0.6315 0.7950 0.3081 0.086 Uiso 1 1 calc R . .
C15 C 0.7115(6) 0.6974(5) 0.4458(3) 0.0578(10) Uani 1 1 d . . .
H15 H 0.5930 0.6347 0.4677 0.069 Uiso 1 1 calc R . .

loop_
_atom_site_aniso_label
_atom_site_aniso_U_11
_atom_site_aniso_U_22
_atom_site_aniso_U_33
_atom_site_aniso_U_23
_atom_site_aniso_U_13
_atom_site_aniso_U_12
Cl1 0.0624(8) 0.0582(8) 0.0613(8) -0.0109(5) -0.0116(5) -0.0101(5)
O1 0.085(3) 0.179(5) 0.118(3) 0.027(3) -0.040(2) -0.057(3)
O2 0.111(3) 0.129(4) 0.083(3) -0.036(2) -0.009(2) -0.037(3)
O3 0.174(5) 0.110(4) 0.122(4) -0.045(3) -0.014(3) 0.028(3)
O4 0.104(3) 0.097(3) 0.122(3) 0.013(2) -0.006(2) -0.028(2)
N1 0.058(2) 0.085(3) 0.114(3) -0.038(3) -0.012(2) 0.003(2)
N2 0.058(2) 0.072(3) 0.121(4) -0.022(3) 0.002(2) 0.0004(19)
N3 0.062(2) 0.060(2) 0.077(2) -0.0261(18) -0.0031(17) 0.0073(17)
C1 0.086(3) 0.086(3) 0.067(3) -0.026(2) -0.004(2) 0.003(3)
C2 0.108(5) 0.107(4) 0.057(3) -0.020(3) -0.015(3) 0.024(4)
C3 0.074(3) 0.132(5) 0.076(3) -0.035(3) -0.031(3) 0.021(3)
C4 0.056(3) 0.108(4) 0.077(3) -0.036(3) -0.016(2) 0.006(2)
C5 0.0382(18) 0.057(2) 0.0524(19) -0.0272(16) -0.0092(14) 0.0099(15)
C6 0.061(2) 0.065(3) 0.062(2) -0.026(2) -0.0078(18) 0.0103(19)
C7 0.0417(18) 0.062(2) 0.056(2) -0.0213(18) -0.0024(15) -0.0085(16)
C8 0.0384(17) 0.050(2) 0.053(2) -0.0180(16) -0.0092(14) -0.0034(14)
C9 0.0447(19) 0.053(2) 0.062(2) -0.0254(17) -0.0064(16) 0.0104(15)
C10 0.0386(18) 0.059(2) 0.078(3) -0.035(2) -0.0054(16) 0.0046(16)
C11 0.048(2) 0.048(2) 0.085(3) -0.025(2) 0.0039(18) 0.0025(16)
C12 0.076(3) 0.051(2) 0.085(3) -0.017(2) 0.021(2) 0.000(2)
C13 0.090(4) 0.057(3) 0.076(3) -0.016(2) 0.007(3) 0.006(2)
C14 0.090(3) 0.061(3) 0.065(3) -0.020(2) -0.009(2) 0.010(2)
C15 0.056(2) 0.054(2) 0.067(2) -0.0195(18) -0.0070(17) 0.0020(17)

loop_
_atom_type_symbol
_atom_type_description
_atom_type_scat_dispersion_real
_atom_type_scat_dispersion_imag
_atom_type_scat_source
C C 0.0033 0.0016 'International Tables Vol C Tables 4.2.6.8 and 6.1.1.4'
H H 0.0000 0.0000 'International Tables Vol C Tables 4.2.6.8 and 6.1.1.4'
N N 0.0061 0.0033 'International Tables Vol C Tables 4.2.6.8 and 6.1.1.4'
O O 0.0106 0.0060 'International Tables Vol C Tables 4.2.6.8 and 6.1.1.4'
Cl Cl 0.1484 0.1585 'International Tables Vol C Tables 4.2.6.8 and 6.1.1.4'

loop_
_geom_angle_atom_site_label_1
_geom_angle_atom_site_label_2
_geom_angle_atom_site_label_3
_geom_angle
_geom_angle_site_symmetry_1
_geom_angle_site_symmetry_3
_geom_angle_publ_flag
O3 Cl1 O2 108.0(3) . . ?
O3 Cl1 O1 111.6(4) . . ?
O2 Cl1 O1 107.9(3) . . ?
O3 Cl1 O4 110.3(4) . . ?
O2 Cl1 O4 111.1(3) . . ?
O1 Cl1 O4 108.0(3) . . ?
N2 N1 C10 117.7(4) . . ?
N1 N2 C11 122.8(4) . . ?
C11 N3 C15 120.2(4) . . ?
C11 N3 C9 118.5(4) . . ?
C15 N3 C9 121.3(4) . . ?
C2 C1 C6 119.3(6) . . ?
C2 C1 H1 120.4 . . ?
C6 C1 H1 120.4 . . ?
C1 C2 C3 119.1(6) . . ?
C1 C2 H2 120.5 . . ?
C3 C2 H2 120.5 . . ?
C4 C3 C2 120.0(5) . . ?
C4 C3 H3 120.0 . . ?
C2 C3 H3 120.0 . . ?
C3 C4 C5 121.6(5) . . ?
C3 C4 H4 119.2 . . ?
C5 C4 H4 119.2 . . ?
C6 C5 C4 118.9(4) . . ?
C6 C5 C10 119.1(3) . . ?
C4 C5 C10 122.0(4) . . ?
C5 C6 C7 121.5(4) . . ?
C5 C6 C1 121.0(4) . . ?
C7 C6 C1 117.5(5) . . ?
C8 C7 C6 120.5(4) . . ?
C8 C7 H7 119.7 . . ?
C6 C7 H7 119.7 . . ?
C7 C8 C9 120.8(4) . . ?
C7 C8 H8 119.6 . . ?
C9 C8 H8 119.6 . . ?
C8 C9 C10 122.3(4) . . ?
C8 C9 N3 118.3(4) . . ?
C10 C9 N3 119.5(4) . . ?
C9 C10 C5 115.8(4) . . ?
C9 C10 N1 121.3(5) . . ?
C5 C10 N1 122.9(4) . . ?
N3 C11 N2 120.1(5) . . ?
N3 C11 C12 118.7(4) . . ?
N2 C11 C12 121.1(4) . . ?
C13 C12 C11 120.4(5) . . ?
C13 C12 H12 119.8 . . ?
C11 C12 H12 119.8 . . ?
C12 C13 C14 120.8(5) . . ?
C12 C13 H13 119.6 . . ?
C14 C13 H13 119.6 . . ?
C15 C14 C13 120.2(5) . . ?
C15 C14 H14 119.9 . . ?
C13 C14 H14 119.9 . . ?
C14 C15 N3 119.5(4) . . ?
C14 C15 H15 120.3 . . ?
N3 C15 H15 120.3 . . ?

loop_
_geom_bond_atom_site_label_1
_geom_bond_atom_site_label_2
_geom_bond_distance
_geom_bond_site_symmetry_2
_geom_bond_publ_flag
Cl1 O3 1.380(5) . ?
Cl1 O2 1.412(5) . ?
Cl1 O1 1.416(5) . ?
Cl1 O4 1.436(5) . ?
N1 N2 1.372(7) . ?
N1 C10 1.413(7) . ?
N2 C11 1.408(7) . ?
N3 C11 1.388(6) . ?
N3 C15 1.429(6) . ?
N3 C9 1.439(6) . ?
C1 C2 1.379(8) . ?
C1 C6 1.391(7) . ?
C1 H1 0.9300 . ?
C2 C3 1.406(9) . ?
C2 H2 0.9300 . ?
C3 C4 1.346(8) . ?
C3 H3 0.9300 . ?
C4 C5 1.374(6) . ?
C4 H4 0.9300 . ?
C5 C6 1.369(6) . ?
C5 C10 1.408(6) . ?
C6 C7 1.383(6) . ?
C7 C8 1.284(5) . ?
C7 H7 0.9300 . ?
C8 C9 1.368(6) . ?
C8 H8 0.9300 . ?
C9 C10 1.405(6) . ?
C11 C12 1.434(7) . ?
C12 C13 1.363(8) . ?
C12 H12 0.9300 . ?
C13 C14 1.402(8) . ?
C13 H13 0.9300 . ?
C14 C15 1.383(6) . ?
C14 H14 0.9300 . ?
C15 H15 0.9300 . ?

loop_
_cod_related_entry_id
_cod_related_entry_database
_cod_related_entry_code
1 ChemSpider 30653260
